data_4064066
loop_
_publ_author_name
'Karpiniec, Samuel S.'
'McGuinness, David S.'
'Gardiner, Michael G.'
'Yates, Brian F.'
'Patel, Jim'

_publ_section_title
;
 Revisiting the Aufbau Reaction with Acetylene: Further Insights from
 Experiment and Theory
;
_journal_issue 6
_journal_name_full Organometallics
_journal_page_first 1569
_journal_paper_doi 10.1021/om101114c
_journal_volume 30
_journal_year 2011
_chemical_formula_moiety 'C56 H60 Al4 O8'
_chemical_formula_sum 'C56 H60 Al4 O8'
_chemical_formula_weight 968.96
_chemical_name_systematic
; 
 ? 
;
_space_group_IT_number 14
_symmetry_cell_setting monoclinic
_symmetry_Int_Tables_number 14
_symmetry_space_group_name_Hall '-P 2yn'
_symmetry_space_group_name_H-M 'P 1 21/n 1'
_atom_sites_solution_hydrogens geom
_atom_sites_solution_primary direct
_atom_sites_solution_secondary difmap
_audit_creation_method SHELXL-97
_cell_angle_alpha 90.00
_cell_angle_beta 92.923(2)
_cell_angle_gamma 90.00
_cell_formula_units_Z 2
_cell_length_a 12.819(3)
_cell_length_b 15.4020(9)
_cell_length_c 13.3430(9)
_cell_measurement_reflns_used 21346
_cell_measurement_temperature 100(2)
_cell_measurement_theta_max 24.24
_cell_measurement_theta_min 2.62
_cell_volume 2631.0(7)
_computing_cell_refinement XDS
_computing_data_collection BLU-ICE
_computing_data_reduction XDS
_computing_molecular_graphics
;
'X-SEED (Barbour, 2008) and ORTEPIII (Farrugia, 2008)' 
;
_computing_publication_material 'WinGX (Farrugia, 1999)'
_computing_structure_refinement 'SHELXL-97 (Sheldrick, 1997)'
_computing_structure_solution 'SHELXS-97 (Sheldrick, 1990)'
_diffrn_ambient_temperature 100(2)
_diffrn_detector_area_resol_mean 'ADSC Q210'
_diffrn_measured_fraction_theta_full 0.958
_diffrn_measured_fraction_theta_max 0.958
_diffrn_measurement_device_type '3-BM1 Australian Synchrotron'
_diffrn_measurement_method Rotation
_diffrn_radiation_monochromator Si<111>
_diffrn_radiation_source 'Synchrotron BM'
_diffrn_radiation_type Synchrotron
_diffrn_radiation_wavelength 0.77500
_diffrn_reflns_av_R_equivalents 0.0937
_diffrn_reflns_av_sigmaI/netI 0.0540
_diffrn_reflns_limit_h_max 14
_diffrn_reflns_limit_h_min -14
_diffrn_reflns_limit_k_max 17
_diffrn_reflns_limit_k_min -17
_diffrn_reflns_limit_l_max 15
_diffrn_reflns_limit_l_min -15
_diffrn_reflns_number 27949
_diffrn_reflns_theta_full 26.59
_diffrn_reflns_theta_max 26.59
_diffrn_reflns_theta_min 2.86
_exptl_absorpt_coefficient_mu 0.141
_exptl_absorpt_correction_type none
_exptl_crystal_colour colourless
_exptl_crystal_density_diffrn 1.223
_exptl_crystal_density_method 'not measured'
_exptl_crystal_description prism
_exptl_crystal_F_000 1024
_exptl_crystal_size_max 0.08
_exptl_crystal_size_mid 0.08
_exptl_crystal_size_min 0.05
_refine_diff_density_max 0.423
_refine_diff_density_min -0.338
_refine_diff_density_rms 0.055
_refine_ls_extinction_coef 0.106(12)
_refine_ls_extinction_expression Fc^*^=kFc[1+0.001xFc^2^\l^3^/sin(2\q)]^-1/4^
_refine_ls_extinction_method SHELXL
_refine_ls_goodness_of_fit_ref 1.064
_refine_ls_hydrogen_treatment mixed
_refine_ls_matrix_type full
_refine_ls_number_parameters 338
_refine_ls_number_reflns 4075
_refine_ls_number_restraints 0
_refine_ls_restrained_S_all 1.064
_refine_ls_R_factor_all 0.0814
_refine_ls_R_factor_gt 0.0733
_refine_ls_shift/su_max 0.001
_refine_ls_shift/su_mean 0.000
_refine_ls_structure_factor_coef Fsqd
_refine_ls_weighting_details 'calc w=1/[\s^2^(Fo^2^)+(0.1065P)^2^+2.0574P] where P=(Fo^2^+2Fc^2^)/3'
_refine_ls_weighting_scheme calc
_refine_ls_wR_factor_gt 0.1966
_refine_ls_wR_factor_ref 0.2063
_reflns_number_gt 3500
_reflns_number_total 4075
_reflns_threshold_expression >2sigma(I)
_cod_data_source_file om101114c_si_002.cif
_cod_data_source_block d:\as4m2a\revised
_cod_original_cell_volume 2631.0(6)
_cod_original_sg_symbol_H-M 'P 21/n'
_cod_database_code 4064066

loop_
_symmetry_equiv_pos_as_xyz
'x, y, z'
'-x+1/2, y+1/2, -z+1/2'
'-x, -y, -z'
'x-1/2, -y-1/2, z-1/2'

loop_
_atom_site_label
_atom_site_type_symbol
_atom_site_fract_x
_atom_site_fract_y
_atom_site_fract_z
_atom_site_U_iso_or_equiv
_atom_site_adp_type
_atom_site_occupancy
_atom_site_symmetry_multiplicity
_atom_site_calc_flag
_atom_site_refinement_flags
_atom_site_disorder_assembly
_atom_site_disorder_group
Al1 Al 0.13234(9) 0.22168(6) 0.92164(6) 0.0571(4) Uani 1 1 d . A .
Al2 Al 0.10154(9) 0.04273(6) 0.98161(6) 0.0553(4) Uani 1 1 d . . .
O1 O 0.0196(2) 0.27229(17) 0.88266(19) 0.0731(8) Uani 1 1 d . . .
O2 O 0.1034(2) 0.15518(14) 1.03062(14) 0.0626(7) Uani 1 1 d . . .
O3 O 0.13964(18) 0.11544(14) 0.86709(13) 0.0555(6) Uani 1 1 d . . .
O4 O -0.01603(19) 0.00236(14) 0.91383(13) 0.0556(6) Uani 1 1 d . . .
C1 C 0.2609(3) 0.2876(2) 0.9328(3) 0.0717(11) Uani 1 1 d . . .
H1A H 0.2766 0.3084 0.8650 0.086 Uiso 1 1 calc R A .
H1B H 0.2490 0.3394 0.9746 0.086 Uiso 1 1 calc R . .
C2 C 0.3570(4) 0.2400(3) 0.9773(3) 0.0870(13) Uani 1 1 d . A .
H2A H 0.3446 0.2219 1.0460 0.130 Uiso 1 1 calc R . .
H2B H 0.4176 0.2788 0.9778 0.130 Uiso 1 1 calc R . .
H2C H 0.3706 0.1887 0.9364 0.130 Uiso 1 1 calc R . .
C3 C 0.2294(5) -0.0266(3) 1.0022(3) 0.0931(16) Uani 1 1 d . . .
H3A H 0.2867 0.0058 0.9720 0.112 Uiso 1 1 calc R A .
H3B H 0.2463 -0.0294 1.0753 0.112 Uiso 1 1 calc R . .
C4 C 0.2311(5) -0.1191(3) 0.9617(4) 0.1058(17) Uani 1 1 d . A .
H4A H 0.1871 -0.1562 1.0017 0.159 Uiso 1 1 calc R . .
H4B H 0.3030 -0.1410 0.9660 0.159 Uiso 1 1 calc R . .
H4C H 0.2045 -0.1195 0.8916 0.159 Uiso 1 1 calc R . .
C17 C 0.0956(4) 0.1940(2) 1.1257(2) 0.0709(12) Uani 1 1 d . A .
C5 C -0.0136(6) 0.3597(3) 0.8891(4) 0.073(4) Uani 0.390(9) 1 d PG A 1
C6 C 0.0072(5) 0.4182(4) 0.9669(4) 0.069(3) Uani 0.390(9) 1 d PG . 1
C7 C -0.0347(6) 0.5014(4) 0.9615(5) 0.077(3) Uani 0.390(9) 1 d PG . 1
C8 C -0.0973(7) 0.5262(4) 0.8783(6) 0.100(5) Uani 0.390(9) 1 d PG A 1
C9 C -0.1181(7) 0.4677(6) 0.8005(5) 0.21(2) Uani 0.390(9) 1 d PG A 1
C10 C -0.0763(7) 0.3845(5) 0.8059(4) 0.086(5) Uani 0.390(9) 1 d PG A 1
C11 C -0.0091(4) 0.3416(3) 0.8284(3) 0.080(2) Uani 0.610(9) 1 d PG A 2
C12 C -0.0803(6) 0.3941(6) 0.8750(4) 0.34(2) Uani 0.610(9) 1 d PG A 2
C13 C -0.1176(9) 0.4692(7) 0.8278(5) 0.35(3) Uani 0.610(9) 1 d PG A 2
C14 C -0.0839(8) 0.4917(4) 0.7339(5) 0.240(14) Uani 0.610(9) 1 d PG A 2
C15 C -0.0127(5) 0.4391(4) 0.6872(4) 0.268(15) Uani 0.610(9) 1 d PG A 2
C16 C 0.0246(5) 0.3641(4) 0.7345(3) 0.123(4) Uani 0.610(9) 1 d PG A 2
C18 C 0.1763(4) 0.1839(3) 1.1959(2) 0.0868(14) Uani 1 1 d G . .
H18 H 0.2353 0.1500 1.1805 0.104 Uiso 1 1 calc R A .
C19 C 0.1724(6) 0.2227(4) 1.2893(3) 0.106(2) Uani 1 1 d . A .
H19 H 0.2279 0.2147 1.3384 0.127 Uiso 1 1 calc R . .
C20 C 0.0887(7) 0.2720(3) 1.3101(4) 0.119(2) Uani 1 1 d . . .
H20 H 0.0860 0.2984 1.3743 0.142 Uiso 1 1 calc R A .
C21 C 0.0094(6) 0.2844(3) 1.2414(4) 0.110(2) Uani 1 1 d . A .
H21 H -0.0480 0.3201 1.2571 0.132 Uiso 1 1 calc R . .
C22 C 0.0113(5) 0.2439(3) 1.1445(3) 0.0899(15) Uani 1 1 d . . .
H22 H -0.0443 0.2517 1.0954 0.108 Uiso 1 1 calc R A .
C23 C 0.1759(3) 0.1034(2) 0.7707(2) 0.0553(8) Uani 1 1 d . A .
C24 C 0.2553(3) 0.0476(3) 0.7543(3) 0.0696(10) Uani 1 1 d . . .
H24 H 0.2869 0.0144 0.8076 0.083 Uiso 1 1 calc R A .
C25 C 0.2894(4) 0.0403(3) 0.6555(4) 0.0886(14) Uani 1 1 d . A .
H25 H 0.3445 0.0013 0.6423 0.106 Uiso 1 1 calc R . .
C26 C 0.2452(4) 0.0880(3) 0.5790(3) 0.0812(13) Uani 1 1 d . . .
H26 H 0.2701 0.0831 0.5134 0.097 Uiso 1 1 calc R A .
C27 C 0.1666(4) 0.1416(3) 0.5963(3) 0.0796(12) Uani 1 1 d . A .
H27 H 0.1347 0.1738 0.5422 0.096 Uiso 1 1 calc R . .
C28 C 0.1304(3) 0.1513(3) 0.6925(2) 0.0688(10) Uani 1 1 d . . .
H28 H 0.0751 0.1904 0.7041 0.083 Uiso 1 1 calc R A .
C29 C -0.0470(3) 0.0165(2) 0.81271(19) 0.0526(8) Uani 1 1 d . A .
C30 C -0.1116(3) 0.0845(2) 0.7866(2) 0.0612(9) Uani 1 1 d . . .
H30 H -0.1352 0.1224 0.8368 0.073 Uiso 1 1 calc R A .
C31 C -0.1423(3) 0.0980(3) 0.6867(2) 0.0670(10) Uani 1 1 d . A .
H31 H -0.1881 0.1445 0.6683 0.080 Uiso 1 1 calc R . .
C32 C -0.1059(3) 0.0430(2) 0.6137(2) 0.0648(10) Uani 1 1 d . . .
H32 H -0.1271 0.0518 0.5452 0.078 Uiso 1 1 calc R A .
C33 C -0.0397(3) -0.0235(2) 0.6402(2) 0.0586(9) Uani 1 1 d . A .
H33 H -0.0145 -0.0604 0.5898 0.070 Uiso 1 1 calc R . .
C34 C -0.0087(3) -0.0377(2) 0.7406(2) 0.0535(8) Uani 1 1 d . . .
H34 H 0.0378 -0.0837 0.7590 0.064 Uiso 1 1 calc R A .

loop_
_atom_site_aniso_label
_atom_site_aniso_U_11
_atom_site_aniso_U_22
_atom_site_aniso_U_33
_atom_site_aniso_U_23
_atom_site_aniso_U_13
_atom_site_aniso_U_12
Al1 0.0900(8) 0.0519(6) 0.0300(5) -0.0004(4) 0.0092(4) -0.0140(5)
Al2 0.0953(8) 0.0516(6) 0.0191(5) -0.0019(3) 0.0028(4) -0.0142(5)
O1 0.0986(19) 0.0617(15) 0.0601(15) 0.0024(12) 0.0134(13) -0.0068(13)
O2 0.1108(18) 0.0530(13) 0.0249(10) -0.0062(8) 0.0133(10) -0.0193(12)
O3 0.0864(15) 0.0586(13) 0.0219(9) -0.0014(8) 0.0076(9) -0.0123(11)
O4 0.0965(16) 0.0545(13) 0.0156(9) 0.0008(8) 0.0011(9) -0.0168(11)
C1 0.105(3) 0.066(2) 0.0437(18) 0.0014(15) 0.0035(18) -0.022(2)
C2 0.108(3) 0.090(3) 0.065(2) -0.011(2) 0.018(2) -0.011(3)
C3 0.186(5) 0.063(2) 0.0282(17) 0.0105(15) -0.008(2) -0.015(3)
C4 0.166(5) 0.084(3) 0.066(3) -0.002(2) -0.002(3) 0.011(3)
C17 0.137(3) 0.0501(19) 0.0287(16) -0.0070(13) 0.0300(19) -0.026(2)
C5 0.074(6) 0.102(9) 0.043(5) 0.024(5) -0.012(5) -0.045(6)
C6 0.095(7) 0.063(6) 0.052(5) -0.001(4) 0.029(5) -0.008(5)
C7 0.089(8) 0.066(6) 0.080(8) -0.019(6) 0.031(5) -0.011(6)
C8 0.088(8) 0.124(13) 0.088(9) 0.011(8) 0.006(7) -0.033(8)
C9 0.24(3) 0.21(3) 0.18(2) -0.10(2) -0.07(2) 0.21(3)
C10 0.109(10) 0.117(10) 0.030(5) -0.003(5) -0.014(5) -0.029(8)
C11 0.075(4) 0.069(4) 0.093(6) -0.018(4) -0.032(5) 0.014(3)
C12 0.37(3) 0.30(3) 0.37(3) 0.17(3) 0.26(3) 0.26(3)
C13 0.44(6) 0.18(3) 0.45(5) 0.15(3) 0.20(4) 0.14(3)
C14 0.226(18) 0.077(8) 0.40(3) 0.061(13) -0.18(2) -0.004(9)
C15 0.33(2) 0.107(9) 0.34(2) 0.138(13) -0.25(2) -0.123(12)
C16 0.195(11) 0.066(5) 0.105(7) 0.038(5) -0.026(7) -0.005(5)
C18 0.137(4) 0.096(3) 0.0285(17) -0.0101(17) 0.017(2) -0.059(3)
C19 0.173(5) 0.106(4) 0.040(2) -0.019(2) 0.028(3) -0.074(4)
C20 0.247(8) 0.072(3) 0.039(2) -0.011(2) 0.035(4) -0.046(4)
C21 0.208(6) 0.059(3) 0.067(3) 0.001(2) 0.058(4) 0.003(3)
C22 0.165(4) 0.062(2) 0.046(2) 0.0052(17) 0.037(2) -0.004(3)
C23 0.080(2) 0.0617(19) 0.0244(14) -0.0055(12) 0.0080(13) -0.0226(16)
C24 0.085(2) 0.079(2) 0.0453(19) -0.0076(16) 0.0107(17) -0.003(2)
C25 0.095(3) 0.098(3) 0.075(3) -0.025(2) 0.032(2) -0.009(2)
C26 0.101(3) 0.109(3) 0.0353(19) -0.015(2) 0.0180(19) -0.032(3)
C27 0.094(3) 0.112(3) 0.0330(18) 0.0066(19) 0.0086(17) -0.024(3)
C28 0.091(2) 0.084(2) 0.0323(16) 0.0104(16) 0.0116(16) -0.008(2)
C29 0.090(2) 0.0506(17) 0.0167(13) 0.0017(11) 0.0028(13) -0.0182(15)
C30 0.098(2) 0.0577(19) 0.0290(15) -0.0011(13) 0.0106(15) -0.0060(18)
C31 0.095(3) 0.073(2) 0.0323(16) 0.0085(15) 0.0041(16) 0.0001(19)
C32 0.101(3) 0.072(2) 0.0210(14) 0.0071(13) -0.0018(15) -0.0123(19)
C33 0.098(2) 0.0583(19) 0.0200(13) -0.0055(12) 0.0071(14) -0.0178(17)
C34 0.088(2) 0.0492(17) 0.0235(14) -0.0003(11) 0.0057(13) -0.0133(15)

loop_
_atom_type_symbol
_atom_type_description
_atom_type_scat_dispersion_real
_atom_type_scat_dispersion_imag
_atom_type_scat_source
C C 0.0033 0.0016 'International Tables Vol C Tables 4.2.6.8 and 6.1.1.4'
H H 0.0000 0.0000 'International Tables Vol C Tables 4.2.6.8 and 6.1.1.4'
O O 0.0106 0.0060 'International Tables Vol C Tables 4.2.6.8 and 6.1.1.4'
Al Al 0.0645 0.0514 'International Tables Vol C Tables 4.2.6.8 and 6.1.1.4'

loop_
_geom_angle_atom_site_label_1
_geom_angle_atom_site_label_2
_geom_angle_atom_site_label_3
_geom_angle
_geom_angle_site_symmetry_1
_geom_angle_site_symmetry_3
O1 Al1 O3 110.79(13) . .
O1 Al1 O2 107.21(13) . .
O3 Al1 O2 80.16(10) . .
O1 Al1 C1 119.36(16) . .
O3 Al1 C1 116.61(16) . .
O2 Al1 C1 116.00(14) . .
O1 Al1 Al2 113.21(10) . .
O3 Al1 Al2 42.00(6) . .
O2 Al1 Al2 38.23(7) . .
C1 Al1 Al2 127.19(13) . .
O4 Al2 O2 119.27(12) . .
O4 Al2 O4 75.69(9) . 3_557
O2 Al2 O4 94.49(10) . 3_557
O4 Al2 C3 123.08(15) . .
O2 Al2 C3 117.62(16) . .
O4 Al2 C3 101.69(15) 3_557 .
O4 Al2 O3 92.31(9) . .
O2 Al2 O3 75.14(9) . .
O4 Al2 O3 158.02(12) 3_557 .
C3 Al2 O3 100.29(15) . .
O4 Al2 Al1 107.88(8) . .
O2 Al2 Al1 37.76(6) . .
O4 Al2 Al1 128.76(8) 3_557 .
C3 Al2 Al1 115.50(14) . .
O3 Al2 Al1 37.45(6) . .
O4 Al2 Al2 39.25(6) . 3_557
O2 Al2 Al2 110.54(10) . 3_557
O4 Al2 Al2 36.44(6) 3_557 3_557
C3 Al2 Al2 117.83(14) . 3_557
O3 Al2 Al2 129.07(9) . 3_557
Al1 Al2 Al2 126.66(6) . 3_557
C11 O1 C5 36.4(3) . .
C11 O1 Al1 137.8(3) . .
C5 O1 Al1 132.1(3) . .
C17 O2 Al1 120.22(19) . .
C17 O2 Al2 135.58(19) . .
Al1 O2 Al2 104.02(10) . .
C23 O3 Al1 121.24(19) . .
C23 O3 Al2 137.9(2) . .
Al1 O3 Al2 100.55(9) . .
C29 O4 Al2 127.52(19) . .
C29 O4 Al2 127.0(2) . 3_557
Al2 O4 Al2 104.31(9) . 3_557
C2 C1 Al1 116.4(3) . .
C2 C1 H1A 108.2 . .
Al1 C1 H1A 108.2 . .
C2 C1 H1B 108.2 . .
Al1 C1 H1B 108.2 . .
H1A C1 H1B 107.3 . .
C1 C2 H2A 109.5 . .
C1 C2 H2B 109.5 . .
H2A C2 H2B 109.5 . .
C1 C2 H2C 109.5 . .
H2A C2 H2C 109.5 . .
H2B C2 H2C 109.5 . .
C4 C3 Al2 119.1(4) . .
C4 C3 H3A 107.5 . .
Al2 C3 H3A 107.5 . .
C4 C3 H3B 107.5 . .
Al2 C3 H3B 107.5 . .
H3A C3 H3B 107.0 . .
C3 C4 H4A 109.5 . .
C3 C4 H4B 109.5 . .
H4A C4 H4B 109.5 . .
C3 C4 H4C 109.5 . .
H4A C4 H4C 109.5 . .
H4B C4 H4C 109.5 . .
C22 C17 C18 121.2(4) . .
C22 C17 O2 119.9(4) . .
C18 C17 O2 118.8(4) . .
C6 C5 C10 120.0 . .
C6 C5 O1 127.9(4) . .
C10 C5 O1 112.1(4) . .
C5 C6 C7 120.0 . .
C5 C6 C7 168.5(8) . 3_567
C7 C6 C7 52.2(7) . 3_567
C7 C7 C8 165.0(9) 3_567 .
C7 C7 C6 71.8(8) 3_567 .
C8 C7 C6 120.0 . .
C7 C7 C6 56.0(4) 3_567 3_567
C8 C7 C6 111.5(9) . 3_567
C6 C7 C6 127.8(9) . 3_567
C7 C8 C9 120.0 . .
C10 C9 C8 120.0 . .
C9 C10 C5 120.0 . .
O1 C11 C12 113.1(3) . .
O1 C11 C16 126.9(3) . .
C12 C11 C16 120.0 . .
C13 C12 C11 120.0 . .
C14 C13 C12 120.0 . .
C13 C14 C15 120.0 . .
C14 C15 C16 120.0 . .
C15 C16 C11 120.0 . .
C17 C18 C19 120.4(5) . .
C17 C18 H18 119.8 . .
C19 C18 H18 119.8 . .
C20 C19 C18 119.4(6) . .
C20 C19 H19 120.3 . .
C18 C19 H19 120.3 . .
C21 C20 C19 121.2(4) . .
C21 C20 H20 119.4 . .
C19 C20 H20 119.4 . .
C20 C21 C22 120.3(6) . .
C20 C21 H21 119.9 . .
C22 C21 H21 119.9 . .
C17 C22 C21 117.4(5) . .
C17 C22 H22 121.3 . .
C21 C22 H22 121.3 . .
C24 C23 C28 120.4(3) . .
C24 C23 O3 121.1(3) . .
C28 C23 O3 118.4(3) . .
C23 C24 C25 118.0(4) . .
C23 C24 H24 121.0 . .
C25 C24 H24 121.0 . .
C26 C25 C24 121.3(4) . .
C26 C25 H25 119.3 . .
C24 C25 H25 119.3 . .
C27 C26 C25 119.8(4) . .
C27 C26 H26 120.1 . .
C25 C26 H26 120.1 . .
C26 C27 C28 121.0(4) . .
C26 C27 H27 119.5 . .
C28 C27 H27 119.5 . .
C23 C28 C27 119.4(4) . .
C23 C28 H28 120.3 . .
C27 C28 H28 120.3 . .
C30 C29 C34 121.1(3) . .
C30 C29 O4 120.1(3) . .
C34 C29 O4 118.8(3) . .
C29 C30 C31 119.9(3) . .
C29 C30 H30 120.1 . .
C31 C30 H30 120.1 . .
C30 C31 C32 119.6(4) . .
C30 C31 H31 120.2 . .
C32 C31 H31 120.2 . .
C33 C32 C31 120.2(3) . .
C33 C32 H32 119.9 . .
C31 C32 H32 119.9 . .
C32 C33 C34 120.6(3) . .
C32 C33 H33 119.7 . .
C34 C33 H33 119.7 . .
C29 C34 C33 118.7(3) . .
C29 C34 H34 120.7 . .
C33 C34 H34 120.7 . .

loop_
_geom_bond_atom_site_label_1
_geom_bond_atom_site_label_2
_geom_bond_distance
_geom_bond_site_symmetry_2
Al1 O1 1.700(3) .
Al1 O3 1.795(2) .
Al1 O2 1.832(2) .
Al1 C1 1.935(4) .
Al1 Al2 2.9027(13) .
Al2 O4 1.827(2) .
Al2 O2 1.851(2) .
Al2 O4 1.946(2) 3_557
Al2 C3 1.963(6) .
Al2 O3 1.976(2) .
Al2 Al2 2.980(2) 3_557
O1 C11 1.331(4) .
O1 C5 1.416(6) .
O2 C17 1.411(4) .
O3 C23 1.402(3) .
O4 C29 1.404(3) .
O4 Al2 1.946(2) 3_557
C1 C2 1.528(6) .
C1 H1A 0.9900 .
C1 H1B 0.9900 .
C2 H2A 0.9800 .
C2 H2B 0.9800 .
C2 H2C 0.9800 .
C3 C4 1.524(6) .
C3 H3A 0.9900 .
C3 H3B 0.9900 .
C4 H4A 0.9800 .
C4 H4B 0.9800 .
C4 H4C 0.9800 .
C17 C22 1.360(6) .
C17 C18 1.368(6) .
C5 C6 1.3900 .
C5 C10 1.3900 .
C6 C7 1.3900 .
C6 C7 1.592(11) 3_567
C7 C7 1.325(15) 3_567
C7 C8 1.3900 .
C7 C6 1.592(10) 3_567
C8 C9 1.3900 .
C9 C10 1.3900 .
C11 C12 1.3900 .
C11 C16 1.3900 .
C12 C13 1.3900 .
C13 C14 1.3900 .
C14 C15 1.3900 .
C15 C16 1.3900 .
C18 C19 1.385(6) .
C18 H18 0.9500 .
C19 C20 1.355(9) .
C19 H19 0.9500 .
C20 C21 1.348(9) .
C20 H20 0.9500 .
C21 C22 1.437(6) .
C21 H21 0.9500 .
C22 H22 0.9500 .
C23 C24 1.359(5) .
C23 C28 1.382(5) .
C24 C25 1.415(5) .
C24 H24 0.9500 .
C25 C26 1.358(7) .
C25 H25 0.9500 .
C26 C27 1.332(7) .
C26 H26 0.9500 .
C27 C28 1.394(5) .
C27 H27 0.9500 .
C28 H28 0.9500 .
C29 C30 1.369(5) .
C29 C34 1.383(4) .
C30 C31 1.386(4) .
C30 H30 0.9500 .
C31 C32 1.389(5) .
C31 H31 0.9500 .
C32 C33 1.365(5) .
C32 H32 0.9500 .
C33 C34 1.394(4) .
C33 H33 0.9500 .
C34 H34 0.9500 .

loop_
_geom_torsion_atom_site_label_1
_geom_torsion_atom_site_label_2
_geom_torsion_atom_site_label_3
_geom_torsion_atom_site_label_4
_geom_torsion
_geom_torsion_site_symmetry_1
_geom_torsion_site_symmetry_4
O1 Al1 Al2 O4 26.37(13) . .
O3 Al1 Al2 O4 -69.41(14) . .
O2 Al1 Al2 O4 114.99(17) . .
C1 Al1 Al2 O4 -159.26(16) . .
O1 Al1 Al2 O2 -88.61(17) . .
O3 Al1 Al2 O2 175.60(19) . .
C1 Al1 Al2 O2 85.8(2) . .
O1 Al1 Al2 O4 -59.38(14) . 3_557
O3 Al1 Al2 O4 -155.16(16) . 3_557
O2 Al1 Al2 O4 29.23(17) . 3_557
C1 Al1 Al2 O4 114.98(17) . 3_557
O1 Al1 Al2 C3 168.50(15) . .
O3 Al1 Al2 C3 72.72(17) . .
O2 Al1 Al2 C3 -102.88(19) . .
C1 Al1 Al2 C3 -17.13(19) . .
O1 Al1 Al2 O3 95.78(16) . .
O2 Al1 Al2 O3 -175.60(19) . .
C1 Al1 Al2 O3 -89.85(19) . .
O1 Al1 Al2 Al2 -12.90(12) . 3_557
O3 Al1 Al2 Al2 -108.68(13) . 3_557
O2 Al1 Al2 Al2 75.72(15) . 3_557
C1 Al1 Al2 Al2 161.47(15) . 3_557
O3 Al1 O1 C11 -115.0(4) . .
O2 Al1 O1 C11 159.2(4) . .
C1 Al1 O1 C11 24.7(5) . .
Al2 Al1 O1 C11 -160.5(4) . .
O3 Al1 O1 C5 -166.9(4) . .
O2 Al1 O1 C5 107.4(4) . .
C1 Al1 O1 C5 -27.1(5) . .
Al2 Al1 O1 C5 147.7(4) . .
O1 Al1 O2 C17 -78.4(3) . .
O3 Al1 O2 C17 172.7(3) . .
C1 Al1 O2 C17 57.8(3) . .
Al2 Al1 O2 C17 175.7(4) . .
O1 Al1 O2 Al2 105.88(15) . .
O3 Al1 O2 Al2 -2.98(13) . .
C1 Al1 O2 Al2 -117.89(18) . .
O4 Al2 O2 C17 103.8(4) . .
O4 Al2 O2 C17 27.7(4) 3_557 .
C3 Al2 O2 C17 -78.0(4) . .
O3 Al2 O2 C17 -172.0(4) . .
Al1 Al2 O2 C17 -174.7(5) . .
Al2 Al2 O2 C17 61.4(4) 3_557 .
O4 Al2 O2 Al1 -81.44(15) . .
O4 Al2 O2 Al1 -157.54(13) 3_557 .
C3 Al2 O2 Al1 96.77(18) . .
O3 Al2 O2 Al1 2.76(12) . .
Al2 Al2 O2 Al1 -123.88(11) 3_557 .
O1 Al1 O3 C23 83.7(3) . .
O2 Al1 O3 C23 -171.6(2) . .
C1 Al1 O3 C23 -57.3(3) . .
Al2 Al1 O3 C23 -174.3(3) . .
O1 Al1 O3 Al2 -102.04(13) . .
O2 Al1 O3 Al2 2.76(12) . .
C1 Al1 O3 Al2 117.01(15) . .
O4 Al2 O3 C23 -70.3(3) . .
O2 Al2 O3 C23 170.0(3) . .
O4 Al2 O3 C23 -126.2(3) 3_557 .
C3 Al2 O3 C23 53.9(3) . .
Al1 Al2 O3 C23 172.7(4) . .
Al2 Al2 O3 C23 -85.4(3) 3_557 .
O4 Al2 O3 Al1 116.93(12) . .
O2 Al2 O3 Al1 -2.78(12) . .
O4 Al2 O3 Al1 61.1(3) 3_557 .
C3 Al2 O3 Al1 -118.84(15) . .
Al2 Al2 O3 Al1 101.82(11) 3_557 .
O2 Al2 O4 C29 81.2(3) . .
O4 Al2 O4 C29 168.3(3) 3_557 .
C3 Al2 O4 C29 -96.9(3) . .
O3 Al2 O4 C29 7.0(3) . .
Al1 Al2 O4 C29 41.7(3) . .
Al2 Al2 O4 C29 168.3(3) 3_557 .
O2 Al2 O4 Al2 -87.11(13) . 3_557
O4 Al2 O4 Al2 0.0 3_557 3_557
C3 Al2 O4 Al2 94.78(18) . 3_557
O3 Al2 O4 Al2 -161.36(12) . 3_557
Al1 Al2 O4 Al2 -126.63(9) . 3_557
O1 Al1 C1 C2 174.6(2) . .
O3 Al1 C1 C2 -47.9(3) . .
O2 Al1 C1 C2 43.9(3) . .
Al2 Al1 C1 C2 0.6(3) . .
O4 Al2 C3 C4 -1.1(4) . .
O2 Al2 C3 C4 -179.3(3) . .
O4 Al2 C3 C4 79.3(3) 3_557 .
O3 Al2 C3 C4 -100.8(3) . .
Al1 Al2 C3 C4 -136.9(3) . .
Al2 Al2 C3 C4 44.3(4) 3_557 .
Al1 O2 C17 C22 72.5(4) . .
Al2 O2 C17 C22 -113.4(4) . .
Al1 O2 C17 C18 -104.4(3) . .
Al2 O2 C17 C18 69.7(5) . .
C11 O1 C5 C6 -153.5(9) . .
Al1 O1 C5 C6 -36.3(7) . .
C11 O1 C5 C10 28.2(5) . .
Al1 O1 C5 C10 145.4(4) . .
C10 C5 C6 C7 0.0 . .
O1 C5 C6 C7 -178.2(7) . .
C10 C5 C6 C7 -44(4) . 3_567
O1 C5 C6 C7 137(4) . 3_567
C5 C6 C7 C7 -169.9(11) . 3_567
C5 C6 C7 C8 0.0 . .
C7 C6 C7 C8 169.9(11) 3_567 .
C5 C6 C7 C6 -169.9(13) . 3_567
C7 C6 C7 C6 0.0(6) 3_567 3_567
C7 C7 C8 C9 140(4) 3_567 .
C6 C7 C8 C9 0.0 . .
C6 C7 C8 C9 171.4(11) 3_567 .
C7 C8 C9 C10 0.0 . .
C8 C9 C10 C5 0.0 . .
C6 C5 C10 C9 0.0 . .
O1 C5 C10 C9 178.5(6) . .
C5 O1 C11 C12 -30.4(7) . .
Al1 O1 C11 C12 -131.1(6) . .
C5 O1 C11 C16 149.5(7) . .
Al1 O1 C11 C16 48.8(6) . .
O1 C11 C12 C13 179.9(2) . .
C16 C11 C12 C13 0.0 . .
C11 C12 C13 C14 0.0 . .
C12 C13 C14 C15 0.0 . .
C13 C14 C15 C16 0.0 . .
C14 C15 C16 C11 0.0 . .
O1 C11 C16 C15 -179.9(3) . .
C12 C11 C16 C15 0.0 . .
C22 C17 C18 C19 1.7(5) . .
O2 C17 C18 C19 178.6(3) . .
C17 C18 C19 C20 -1.1(6) . .
C18 C19 C20 C21 -0.3(7) . .
C19 C20 C21 C22 1.1(7) . .
C18 C17 C22 C21 -0.9(6) . .
O2 C17 C22 C21 -177.7(3) . .
C20 C21 C22 C17 -0.5(6) . .
Al1 O3 C23 C24 125.9(3) . .
Al2 O3 C23 C24 -45.8(5) . .
Al1 O3 C23 C28 -52.7(4) . .
Al2 O3 C23 C28 135.7(3) . .
C28 C23 C24 C25 0.0(5) . .
O3 C23 C24 C25 -178.5(3) . .
C23 C24 C25 C26 0.5(6) . .
C24 C25 C26 C27 -1.3(7) . .
C25 C26 C27 C28 1.5(7) . .
C24 C23 C28 C27 0.2(5) . .
O3 C23 C28 C27 178.8(3) . .
C26 C27 C28 C23 -1.0(6) . .
Al2 O4 C29 C30 -92.7(4) . .
Al2 O4 C29 C30 73.1(4) 3_557 .
Al2 O4 C29 C34 85.3(3) . .
Al2 O4 C29 C34 -108.9(3) 3_557 .
C34 C29 C30 C31 2.3(5) . .
O4 C29 C30 C31 -179.7(3) . .
C29 C30 C31 C32 -1.1(6) . .
C30 C31 C32 C33 -0.4(6) . .
C31 C32 C33 C34 0.7(5) . .
C30 C29 C34 C33 -2.0(5) . .
O4 C29 C34 C33 180.0(3) . .
C32 C33 C34 C29 0.5(5) . .
